data_7123193
loop_
_publ_author_name
'Maji, Babulal'
'Choudhury, Joyanta'

_publ_section_title
;
 Switchable hydrogenation with betaine--derived bifunctional Ir--NHC
 catalyst
;
_journal_name_full 'Chemical Communications'
_journal_paper_doi 10.1039/C9CC00972H
_journal_year 2019
_chemical_formula_sum 'C21 H28 Cl5 Ir N4 O2'
_chemical_formula_weight 737.92
_space_group_crystal_system monoclinic
_space_group_IT_number 14
_space_group_name_Hall '-P 2yn'
_space_group_name_H-M_alt 'P 1 21/n 1'
_symmetry_space_group_name_Hall '-P 2yn'
_symmetry_space_group_name_H-M 'P 1 21/n 1'
_atom_sites_solution_hydrogens mixed
_audit_creation_method SHELXL-2018/3
_audit_update_record
;
2019-02-01 deposited with the CCDC.    2019-03-25 downloaded from the CCDC.
;
_cell_angle_alpha 90
_cell_angle_beta 103.149(6)
_cell_angle_gamma 90
_cell_formula_units_Z 4
_cell_length_a 11.0160(15)
_cell_length_b 14.0375(17)
_cell_length_c 17.060(2)
_cell_measurement_reflns_used 271
_cell_measurement_temperature 140(2)
_cell_measurement_theta_max 21.31
_cell_measurement_theta_min 9.95
_cell_volume 2568.9(6)
_computing_cell_refinement 'Bruker SAINT'
_computing_data_collection 'Bruker APEX2'
_computing_data_reduction 'Bruker SAINT'
_computing_molecular_graphics 'Bruker SHELXTL'
_computing_publication_material 'Bruker SHELXTL'
_computing_structure_refinement 'SHELXL-2018/3 (Sheldrick, 2018)'
_computing_structure_solution 'SHELXT 2014/5 (Sheldrick, 2014)'
_diffrn_ambient_temperature 140(2)
_diffrn_measured_fraction_theta_full 0.999
_diffrn_measured_fraction_theta_max 0.994
_diffrn_measurement_device_type 'Bruker APEX-II CCD'
_diffrn_measurement_method '\f and \w scans'
_diffrn_radiation_type MoK\a
_diffrn_radiation_wavelength 0.71073
_diffrn_reflns_av_R_equivalents 0.0804
_diffrn_reflns_av_unetI/netI 0.0526
_diffrn_reflns_Laue_measured_fraction_full 0.999
_diffrn_reflns_Laue_measured_fraction_max 0.994
_diffrn_reflns_limit_h_max 15
_diffrn_reflns_limit_h_min -14
_diffrn_reflns_limit_k_max 20
_diffrn_reflns_limit_k_min -20
_diffrn_reflns_limit_l_max 24
_diffrn_reflns_limit_l_min -24
_diffrn_reflns_number 57291
_diffrn_reflns_point_group_measured_fraction_full 0.999
_diffrn_reflns_point_group_measured_fraction_max 0.994
_diffrn_reflns_theta_full 25.242
_diffrn_reflns_theta_max 30.578
_diffrn_reflns_theta_min 2.390
_exptl_absorpt_coefficient_mu 5.744
_exptl_absorpt_correction_T_max 0.656
_exptl_absorpt_correction_T_min 0.207
_exptl_absorpt_correction_type multi-scan
_exptl_absorpt_process_details SADBAS2014/5
_exptl_crystal_colour yellow
_exptl_crystal_density_diffrn 1.908
_exptl_crystal_description rectangular
_exptl_crystal_F_000 1440
_exptl_crystal_size_max 0.400
_exptl_crystal_size_mid 0.200
_exptl_crystal_size_min 0.080
_refine_diff_density_max 1.551
_refine_diff_density_min -1.695
_refine_diff_density_rms 0.203
_refine_ls_extinction_method none
_refine_ls_goodness_of_fit_ref 1.031
_refine_ls_hydrogen_treatment mixed
_refine_ls_matrix_type full
_refine_ls_number_parameters 319
_refine_ls_number_reflns 7852
_refine_ls_number_restraints 0
_refine_ls_restrained_S_all 1.031
_refine_ls_R_factor_all 0.0726
_refine_ls_R_factor_gt 0.0417
_refine_ls_shift/su_max 0.001
_refine_ls_shift/su_mean 0.000
_refine_ls_structure_factor_coef Fsqd
_refine_ls_weighting_details 'w=1/[\s^2^(Fo^2^)+(0.0173P)^2^+17.8202P] where P=(Fo^2^+2Fc^2^)/3'
_refine_ls_weighting_scheme calc
_refine_ls_wR_factor_gt 0.0751
_refine_ls_wR_factor_ref 0.0862
_reflns_Friedel_coverage 0.000
_reflns_number_gt 5836
_reflns_number_total 7852
_reflns_threshold_expression 'I > 2\s(I)'
_cod_data_source_file c9cc00972h2.cif
_cod_data_source_block shelx
_cod_database_code 7123193
_shelx_shelxl_version_number 2018/3
_shelx_space_group_comment
;
The symmetry employed for this shelxl refinement is uniquely defined
by the following loop, which should always be used as a source of
symmetry information in preference to the above space-group names.
They are only intended as comments.
;
_shelx_estimated_absorpt_t_min 0.207
_shelx_estimated_absorpt_t_max 0.656

loop_
_space_group_symop_operation_xyz
'x, y, z'
'-x+1/2, y+1/2, -z+1/2'
'-x, -y, -z'
'x-1/2, -y-1/2, z-1/2'

loop_
_atom_site_label
_atom_site_type_symbol
_atom_site_fract_x
_atom_site_fract_y
_atom_site_fract_z
_atom_site_U_iso_or_equiv
_atom_site_adp_type
_atom_site_occupancy
_atom_site_site_symmetry_order
_atom_site_calc_flag
_atom_site_refinement_flags_posn
_atom_site_refinement_flags_adp
_atom_site_refinement_flags_occupancy
_atom_site_disorder_assembly
_atom_site_disorder_group
Cl2A Cl 0.3785(9) 0.9827(3) 0.5231(3) 0.153(4) Uani 0.653(10) 1 d . . P A 1
Cl2B Cl 0.2428(16) 0.9362(11) 0.5312(7) 0.176(9) Uani 0.347(10) 1 d . . P A 2
Ir01 Ir 0.23725(2) 0.30345(2) 0.33924(2) 0.01953(6) Uani 1 1 d . . . . .
Cl02 Cl 0.35020(14) 0.24451(10) 0.46800(9) 0.0355(3) Uani 1 1 d . . . . .
Cl03 Cl 0.8979(2) 0.69545(17) 0.36604(12) 0.0665(5) Uani 1 1 d . . . . .
Cl04 Cl 0.3457(2) 0.88629(18) 0.67170(17) 0.0849(8) Uani 1 1 d . . . . .
Cl1 Cl 0.9707(4) 0.88253(16) 0.43324(18) 0.1192(13) Uani 1 1 d . . . . .
O2 O 0.2501(4) 0.6743(3) 0.5382(3) 0.0374(10) Uani 1 1 d . . . . .
N1 N 0.2285(4) 0.4350(3) 0.4011(2) 0.0199(8) Uani 1 1 d . . . . .
N3 N 0.4153(4) 0.4607(3) 0.3676(2) 0.0209(8) Uani 1 1 d . . . . .
O1 O 0.0409(4) 0.4097(3) 0.4341(3) 0.0371(10) Uani 1 1 d . . . . .
N2 N 0.1510(4) 0.5399(3) 0.4850(3) 0.0263(10) Uani 1 1 d . . . . .
N4 N 0.5699(4) 0.4371(3) 0.3130(3) 0.0304(10) Uani 1 1 d . . . . .
C1 C 0.3945(5) 0.3707(3) 0.3310(3) 0.0236(10) Uani 1 1 d . . . . .
C5 C 0.3465(4) 0.5745(3) 0.4570(3) 0.0211(9) Uani 1 1 d . . . . .
H00D H 0.420510 0.611160 0.462742 0.025 Uiso 1 1 calc R U . . .
C4 C 0.3288(4) 0.4945(3) 0.4113(3) 0.0181(9) Uani 1 1 d . . . . .
C00G C 0.2208(5) 0.1817(4) 0.2630(4) 0.0329(12) Uani 1 1 d . . . . .
C6 C 0.2504(5) 0.6022(3) 0.4965(3) 0.0243(10) Uani 1 1 d . . . . .
C7 C 0.1356(5) 0.4584(3) 0.4388(3) 0.0237(10) Uani 1 1 d . . . . .
C00J C 0.1832(6) 0.2649(5) 0.2147(3) 0.0406(15) Uani 1 1 d . . . . .
C3 C 0.5222(5) 0.5007(4) 0.3548(3) 0.0250(10) Uani 1 1 d . . . . .
C2 C 0.4944(5) 0.3569(4) 0.2977(4) 0.0328(12) Uani 1 1 d . . . . .
H00L H 0.509705 0.301922 0.268874 0.039 Uiso 1 1 calc R U . . .
C00M C 0.5758(5) 0.5949(4) 0.3765(3) 0.0325(12) Uani 1 1 d . . . . .
H00A H 0.642522 0.606719 0.348343 0.049 Uiso 1 1 calc R U . . .
H00B H 0.609886 0.597679 0.434781 0.049 Uiso 1 1 calc R U . . .
H00C H 0.510832 0.643473 0.361066 0.049 Uiso 1 1 calc R U . . .
C00N C 0.0754(6) 0.3021(4) 0.2406(4) 0.0482(18) Uani 1 1 d . . . . .
C00O C 0.1307(6) 0.1671(4) 0.3100(3) 0.0398(15) Uani 1 1 d . . . . .
C00P C 0.0449(6) 0.2379(5) 0.2970(4) 0.0452(17) Uani 1 1 d . . . . .
C00Q C 0.6874(6) 0.4469(5) 0.2856(4) 0.0460(16) Uani 1 1 d . . . . .
H00E H 0.679423 0.499270 0.246797 0.069 Uiso 1 1 calc R U . . .
H00F H 0.704459 0.387466 0.259878 0.069 Uiso 1 1 calc R U . . .
H00G H 0.756080 0.460342 0.331884 0.069 Uiso 1 1 calc R U . . .
C00S C 0.9395(8) 0.7650(5) 0.4547(4) 0.0534(19) Uani 1 1 d . . . . .
H00H H 0.870509 0.763752 0.483125 0.064 Uiso 1 1 calc R U . . .
H00I H 1.014101 0.737081 0.490880 0.064 Uiso 1 1 calc R U . . .
C00T C 0.2339(10) 0.3035(8) 0.1484(4) 0.100(4) Uani 1 1 d . . . . .
H00J H 0.318369 0.278879 0.152594 0.150 Uiso 1 1 calc R U . . .
H00K H 0.236501 0.373210 0.151749 0.150 Uiso 1 1 calc R U . . .
H00M H 0.180524 0.284141 0.096734 0.150 Uiso 1 1 calc R U . . .
C00U C 0.3265(8) 0.1154(6) 0.2574(6) 0.095(4) Uani 1 1 d . . . . .
H00N H 0.373300 0.142019 0.220046 0.142 Uiso 1 1 calc R U . . .
H00O H 0.292757 0.053064 0.237832 0.142 Uiso 1 1 calc R U . . .
H00P H 0.382169 0.108250 0.310772 0.142 Uiso 1 1 calc R U . . .
C00V C -0.0024(10) 0.3856(6) 0.2046(7) 0.115(5) Uani 1 1 d . . . . .
H00Q H -0.081927 0.362884 0.171715 0.172 Uiso 1 1 calc R U . . .
H00R H 0.041972 0.422010 0.170854 0.172 Uiso 1 1 calc R U . . .
H00S H -0.018174 0.426538 0.247783 0.172 Uiso 1 1 calc R U . . .
C00W C -0.0726(7) 0.2400(9) 0.3284(6) 0.102(4) Uani 1 1 d . . . . .
H00T H -0.087999 0.305133 0.344401 0.154 Uiso 1 1 calc R U . . .
H00U H -0.062915 0.197650 0.375087 0.154 Uiso 1 1 calc R U . . .
H00V H -0.143181 0.218534 0.286114 0.154 Uiso 1 1 calc R U . . .
C00X C 0.1372(12) 0.0818(6) 0.3642(5) 0.103(4) Uani 1 1 d . . . . .
H00W H 0.080235 0.090853 0.400145 0.155 Uiso 1 1 calc R U . . .
H00$ H 0.222526 0.074402 0.396323 0.155 Uiso 1 1 calc R U . . .
H00 H 0.113025 0.024568 0.331479 0.155 Uiso 1 1 calc R U . . .
C01 C 0.3641(9) 0.8736(6) 0.5734(5) 0.071(2) Uani 1 1 d . . . . .
H1A H 0.291453 0.838294 0.541861 0.085 Uiso 1 1 calc R U . A 1
H1B H 0.439257 0.834601 0.574502 0.085 Uiso 1 1 calc R U . A 1
H1 H 0.096(6) 0.552(4) 0.506(4) 0.032(17) Uiso 1 1 d . . . . .

loop_
_atom_site_aniso_label
_atom_site_aniso_U_11
_atom_site_aniso_U_22
_atom_site_aniso_U_33
_atom_site_aniso_U_23
_atom_site_aniso_U_13
_atom_site_aniso_U_12
Cl2A 0.316(11) 0.069(3) 0.056(3) 0.000(2) 0.003(4) -0.060(4)
Cl2B 0.236(18) 0.195(15) 0.109(8) 0.092(8) 0.067(9) 0.139(14)
Ir01 0.02276(9) 0.01528(8) 0.02307(9) -0.00251(8) 0.01049(7) 0.00063(8)
Cl02 0.0400(8) 0.0306(7) 0.0340(7) 0.0046(6) 0.0047(6) -0.0027(6)
Cl03 0.0667(12) 0.0839(14) 0.0549(11) -0.0134(10) 0.0263(9) -0.0239(11)
Cl04 0.0762(15) 0.0761(15) 0.117(2) -0.0338(14) 0.0517(15) -0.0125(12)
Cl1 0.244(4) 0.0442(12) 0.108(2) 0.0000(12) 0.121(3) -0.0179(17)
O2 0.040(2) 0.033(2) 0.044(2) -0.0191(18) 0.0179(19) -0.0083(17)
N1 0.024(2) 0.0160(18) 0.023(2) -0.0021(15) 0.0128(17) -0.0009(15)
N3 0.022(2) 0.0202(19) 0.022(2) 0.0026(16) 0.0073(16) 0.0035(16)
O1 0.039(2) 0.030(2) 0.053(3) -0.0165(19) 0.032(2) -0.0156(18)
N2 0.027(2) 0.022(2) 0.036(3) -0.0097(18) 0.020(2) -0.0038(17)
N4 0.024(2) 0.033(2) 0.039(3) 0.002(2) 0.019(2) 0.0014(19)
C1 0.028(3) 0.018(2) 0.027(3) -0.0024(19) 0.010(2) -0.0014(19)
C5 0.020(2) 0.021(2) 0.023(2) -0.0021(18) 0.0061(19) -0.0029(18)
C4 0.019(2) 0.019(2) 0.017(2) 0.0033(17) 0.0057(18) 0.0024(17)
C00G 0.033(3) 0.026(3) 0.038(3) -0.016(2) 0.005(2) 0.001(2)
C6 0.027(3) 0.021(2) 0.026(3) -0.0049(19) 0.008(2) -0.001(2)
C7 0.030(3) 0.019(2) 0.026(3) -0.0054(19) 0.015(2) -0.002(2)
C00J 0.057(4) 0.049(4) 0.017(3) -0.007(2) 0.011(3) -0.029(3)
C3 0.022(2) 0.027(3) 0.025(3) 0.005(2) 0.005(2) -0.001(2)
C2 0.035(3) 0.030(3) 0.041(3) -0.004(2) 0.024(3) 0.001(2)
C00M 0.036(3) 0.028(3) 0.035(3) 0.000(2) 0.010(2) -0.005(2)
C00N 0.052(4) 0.022(3) 0.055(4) -0.015(3) -0.020(3) 0.012(3)
C00O 0.059(4) 0.033(3) 0.026(3) -0.007(2) 0.007(3) -0.024(3)
C00P 0.034(3) 0.053(4) 0.052(4) -0.031(3) 0.017(3) -0.016(3)
C00Q 0.032(3) 0.052(4) 0.064(4) -0.006(3) 0.033(3) -0.007(3)
C00S 0.075(5) 0.049(4) 0.049(4) -0.004(3) 0.040(4) -0.012(4)
C00T 0.139(9) 0.138(9) 0.032(4) -0.017(5) 0.037(5) -0.093(8)
C00U 0.059(5) 0.084(6) 0.119(8) -0.082(6) -0.027(5) 0.037(5)
C00V 0.111(8) 0.040(5) 0.143(10) -0.012(5) -0.076(7) 0.018(5)
C00W 0.038(4) 0.176(11) 0.103(8) -0.090(8) 0.035(5) -0.039(6)
C00X 0.187(12) 0.053(5) 0.055(5) 0.011(4) -0.003(6) -0.070(7)
C01 0.073(6) 0.051(5) 0.081(6) -0.023(4) 0.006(5) -0.013(4)

loop_
_atom_type_symbol
_atom_type_description
_atom_type_scat_dispersion_real
_atom_type_scat_dispersion_imag
_atom_type_scat_source
C C 0.0033 0.0016 'International Tables Vol C Tables 4.2.6.8 and 6.1.1.4'
H H 0.0000 0.0000 'International Tables Vol C Tables 4.2.6.8 and 6.1.1.4'
N N 0.0061 0.0033 'International Tables Vol C Tables 4.2.6.8 and 6.1.1.4'
O O 0.0106 0.0060 'International Tables Vol C Tables 4.2.6.8 and 6.1.1.4'
Cl Cl 0.1484 0.1585 'International Tables Vol C Tables 4.2.6.8 and 6.1.1.4'
Ir Ir -1.4442 7.9887 'International Tables Vol C Tables 4.2.6.8 and 6.1.1.4'

loop_
_geom_angle_atom_site_label_1
_geom_angle_atom_site_label_2
_geom_angle_atom_site_label_3
_geom_angle
C1 Ir01 C00G 106.8(2)
C1 Ir01 N1 76.40(17)
C00G Ir01 N1 170.50(19)
C1 Ir01 C00J 95.7(2)
C00G Ir01 C00J 39.3(2)
N1 Ir01 C00J 132.4(2)
C1 Ir01 C00N 121.6(3)
C00G Ir01 C00N 64.9(2)
N1 Ir01 C00N 105.69(19)
C00J Ir01 C00N 39.6(3)
C1 Ir01 C00O 143.5(2)
C00G Ir01 C00O 38.0(2)
N1 Ir01 C00O 140.0(2)
C00J Ir01 C00O 63.3(2)
C00N Ir01 C00O 61.4(2)
C1 Ir01 C00P 157.9(2)
C00G Ir01 C00P 62.5(2)
N1 Ir01 C00P 111.24(19)
C00J Ir01 C00P 63.5(2)
C00N Ir01 C00P 37.1(3)
C00O Ir01 C00P 34.9(3)
C1 Ir01 Cl02 87.15(15)
C00G Ir01 Cl02 103.63(17)
N1 Ir01 Cl02 85.33(11)
C00J Ir01 Cl02 141.9(2)
C00N Ir01 Cl02 150.7(2)
C00O Ir01 Cl02 92.58(16)
C00P Ir01 Cl02 113.6(2)
C4 N1 C7 117.6(4)
C4 N1 Ir01 117.7(3)
C7 N1 Ir01 124.2(3)
C3 N3 C1 111.0(4)
C3 N3 C4 130.7(4)
C1 N3 C4 118.3(4)
C7 N2 C6 126.7(4)
C7 N2 H1 116(4)
C6 N2 H1 117(4)
C3 N4 C2 110.7(4)
C3 N4 C00Q 126.2(5)
C2 N4 C00Q 123.0(5)
C2 C1 N3 104.3(4)
C2 C1 Ir01 139.0(4)
N3 C1 Ir01 116.7(3)
C4 C5 C6 118.1(4)
C4 C5 H00D 121.0
C6 C5 H00D 121.0
C5 C4 N1 125.9(4)
C5 C4 N3 123.7(4)
N1 C4 N3 110.4(4)
C00O C00G C00J 107.0(5)
C00O C00G C00U 126.3(7)
C00J C00G C00U 126.3(7)
C00O C00G Ir01 75.2(3)
C00J C00G Ir01 70.8(3)
C00U C00G Ir01 125.0(4)
O2 C6 N2 119.6(5)
O2 C6 C5 126.3(5)
N2 C6 C5 114.1(4)
O1 C7 N1 123.2(4)
O1 C7 N2 119.3(4)
N1 C7 N2 117.5(4)
C00G C00J C00N 105.5(5)
C00G C00J C00T 129.0(8)
C00N C00J C00T 125.4(8)
C00G C00J Ir01 70.0(3)
C00N C00J Ir01 70.7(3)
C00T C00J Ir01 126.9(5)
N4 C3 N3 105.8(4)
N4 C3 C00M 124.1(5)
N3 C3 C00M 130.1(5)
C1 C2 N4 108.2(5)
C1 C2 H00L 125.9
N4 C2 H00L 125.9
C3 C00M H00A 109.5
C3 C00M H00B 109.5
H00A C00M H00B 109.5
C3 C00M H00C 109.5
H00A C00M H00C 109.5
H00B C00M H00C 109.5
C00P C00N C00J 108.4(5)
C00P C00N C00V 125.1(8)
C00J C00N C00V 125.9(9)
C00P C00N Ir01 75.9(4)
C00J C00N Ir01 69.7(3)
C00V C00N Ir01 127.4(5)
C00P C00O C00G 110.5(6)
C00P C00O C00X 128.2(8)
C00G C00O C00X 121.2(8)
C00P C00O Ir01 73.7(4)
C00G C00O Ir01 66.8(3)
C00X C00O Ir01 126.4(5)
C00O C00P C00N 108.3(5)
C00O C00P C00W 125.3(8)
C00N C00P C00W 125.8(8)
C00O C00P Ir01 71.3(4)
C00N C00P Ir01 67.0(3)
C00W C00P Ir01 133.9(5)
N4 C00Q H00E 109.5
N4 C00Q H00F 109.5
H00E C00Q H00F 109.5
N4 C00Q H00G 109.5
H00E C00Q H00G 109.5
H00F C00Q H00G 109.5
Cl1 C00S Cl03 111.6(4)
Cl1 C00S H00H 109.3
Cl03 C00S H00H 109.3
Cl1 C00S H00I 109.3
Cl03 C00S H00I 109.3
H00H C00S H00I 108.0
C00J C00T H00J 109.5
C00J C00T H00K 109.5
H00J C00T H00K 109.5
C00J C00T H00M 109.5
H00J C00T H00M 109.5
H00K C00T H00M 109.5
C00G C00U H00N 109.5
C00G C00U H00O 109.5
H00N C00U H00O 109.5
C00G C00U H00P 109.5
H00N C00U H00P 109.5
H00O C00U H00P 109.5
C00N C00V H00Q 109.5
C00N C00V H00R 109.5
H00Q C00V H00R 109.5
C00N C00V H00S 109.5
H00Q C00V H00S 109.5
H00R C00V H00S 109.5
C00P C00W H00T 109.5
C00P C00W H00U 109.5
H00T C00W H00U 109.5
C00P C00W H00V 109.5
H00T C00W H00V 109.5
H00U C00W H00V 109.5
C00O C00X H00W 109.5
C00O C00X H00$ 109.5
H00W C00X H00$ 109.5
C00O C00X H00 109.5
H00W C00X H00 109.5
H00$ C00X H00 109.5
Cl2B C01 Cl04 96.2(6)
Cl04 C01 Cl2A 114.8(5)
Cl04 C01 H1A 108.6
Cl2A C01 H1A 108.6
Cl04 C01 H1B 108.6
Cl2A C01 H1B 108.6
H1A C01 H1B 107.6

loop_
_geom_bond_atom_site_label_1
_geom_bond_atom_site_label_2
_geom_bond_distance
Cl2A C01 1.780(10)
Cl2B C01 1.624(14)
Ir01 C1 2.005(5)
Ir01 C00G 2.130(5)
Ir01 N1 2.140(4)
Ir01 C00J 2.141(5)
Ir01 C00N 2.156(6)
Ir01 C00O 2.242(5)
Ir01 C00P 2.272(6)
Ir01 Cl02 2.4113(14)
Cl03 C00S 1.771(7)
Cl04 C01 1.743(9)
Cl1 C00S 1.741(7)
O2 C6 1.238(6)
N1 C4 1.365(6)
N1 C7 1.367(6)
N3 C3 1.366(6)
N3 C1 1.404(6)
N3 C4 1.418(6)
O1 C7 1.235(6)
N2 C7 1.378(6)
N2 C6 1.379(6)
N2 H1 0.79(6)
N4 C3 1.323(7)
N4 C2 1.389(7)
N4 C00Q 1.479(7)
C1 C2 1.363(7)
C5 C4 1.357(6)
C5 C6 1.432(7)
C5 H00D 0.9500
C00G C00O 1.427(9)
C00G C00J 1.435(9)
C00G C00U 1.510(9)
C00J C00N 1.455(10)
C00J C00T 1.474(9)
C3 C00M 1.462(7)
C2 H00L 0.9500
C00M H00A 0.9800
C00M H00B 0.9800
C00M H00C 0.9800
C00N C00P 1.413(10)
C00N C00V 1.499(10)
C00O C00P 1.356(10)
C00O C00X 1.504(9)
C00P C00W 1.509(9)
C00Q H00E 0.9800
C00Q H00F 0.9800
C00Q H00G 0.9800
C00S H00H 0.9900
C00S H00I 0.9900
C00T H00J 0.9800
C00T H00K 0.9800
C00T H00M 0.9800
C00U H00N 0.9800
C00U H00O 0.9800
C00U H00P 0.9800
C00V H00Q 0.9800
C00V H00R 0.9800
C00V H00S 0.9800
C00W H00T 0.9800
C00W H00U 0.9800
C00W H00V 0.9800
C00X H00W 0.9800
C00X H00$ 0.9800
C00X H00 0.9800
C01 H1A 0.9900
C01 H1B 0.9900
